data_4327968
loop_
_publ_author_name
'Alexander N. Kornev'
'Vyacheslav V. Sushev'
'Yulia S. Panova'
'Natalia V. Belina'
'Olga V. Lukoyanova'
'Georgy K. Fukin'
'Sergey Y. Ketkov'
'Gleb A. Abakumov'
'Peter L\"onnecke'
'Evamarie Hey-Hawkins'

_publ_contact_author G.K.Fukin
_publ_contact_author_email gera@iomc.ras.ru
_publ_section_title
;
 The Intramolecular Rearrangement of Phosphinohydrazides [R'2P-NR-NR-M]
 \\rightarrow [RN=PR'2-NR-M]: General Rules and Exceptions.
 Transformations of Bulky Phosphinohydrazines (R-NH-N(PPh2)2, R =tBu,
 Ph2P)
;
_journal_name_full 'Inorganic Chemistry'
_journal_page_first 874
_journal_page_last 881
_journal_paper_doi 10.1021/ic201617p
_journal_volume 51
_journal_year 2012
_chemical_formula_sum 'C44 H46 Li N2 O2 P3'
_chemical_formula_weight 734.68
_chemical_name_systematic
; 
 ? 
;
_space_group_IT_number 14
_symmetry_cell_setting monoclinic
_symmetry_space_group_name_Hall '-P 2ybc'
_symmetry_space_group_name_H-M 'P 1 21/c 1'
_atom_sites_solution_hydrogens geom
_atom_sites_solution_primary direct
_atom_sites_solution_secondary difmap
_audit_creation_method SHELXL-97
_cell_angle_alpha 90.00
_cell_angle_beta 101.9850(10)
_cell_angle_gamma 90.00
_cell_formula_units_Z 4
_cell_length_a 10.0645(3)
_cell_length_b 25.9844(9)
_cell_length_c 15.3793(5)
_cell_measurement_reflns_used 900
_cell_measurement_temperature 150(2)
_cell_measurement_theta_max 30
_cell_measurement_theta_min 2
_cell_volume 3934.3(2)
_computing_cell_refinement 'Bruker SMART'
_computing_data_collection 'Bruker SMART'
_computing_data_reduction 'Bruker SHELXTL'
_computing_molecular_graphics 'Bruker SHELXTL'
_computing_publication_material 'Bruker SHELXTL'
_computing_structure_refinement 'SHELXL-97 (Sheldrick, 2008)'
_computing_structure_solution 'SHELXS-97 (Sheldrick, 2008)'
_diffrn_ambient_temperature 150(2)
_diffrn_measured_fraction_theta_full 0.998
_diffrn_measured_fraction_theta_max 0.998
_diffrn_measurement_device_type 'CCD area detector'
_diffrn_measurement_method 'phi and omega scans'
_diffrn_radiation_monochromator graphite
_diffrn_radiation_source 'fine-focus sealed tube'
_diffrn_radiation_type MoK\a
_diffrn_radiation_wavelength 0.71073
_diffrn_reflns_av_R_equivalents 0.0281
_diffrn_reflns_av_sigmaI/netI 0.0305
_diffrn_reflns_limit_h_max 11
_diffrn_reflns_limit_h_min -12
_diffrn_reflns_limit_k_max 32
_diffrn_reflns_limit_k_min -32
_diffrn_reflns_limit_l_max 18
_diffrn_reflns_limit_l_min -13
_diffrn_reflns_number 23285
_diffrn_reflns_theta_full 26.00
_diffrn_reflns_theta_max 26.00
_diffrn_reflns_theta_min 2.07
_exptl_absorpt_coefficient_mu 0.190
_exptl_absorpt_correction_T_max 0.9364
_exptl_absorpt_correction_T_min 0.9364
_exptl_absorpt_correction_type multi-scan
_exptl_absorpt_process_details 'SADABS (Sheldrick, 1998a)'
_exptl_crystal_colour colorless
_exptl_crystal_density_diffrn 1.240
_exptl_crystal_description prism
_exptl_crystal_F_000 1552
_exptl_crystal_size_max 0.35
_exptl_crystal_size_mid 0.35
_exptl_crystal_size_min 0.35
_refine_diff_density_max 1.045
_refine_diff_density_min -0.340
_refine_diff_density_rms 0.070
_refine_ls_extinction_method none
_refine_ls_goodness_of_fit_ref 1.067
_refine_ls_hydrogen_treatment constr
_refine_ls_matrix_type full
_refine_ls_number_parameters 469
_refine_ls_number_reflns 7728
_refine_ls_number_restraints 0
_refine_ls_restrained_S_all 1.067
_refine_ls_R_factor_all 0.0693
_refine_ls_R_factor_gt 0.0519
_refine_ls_shift/su_max 0.001
_refine_ls_shift/su_mean 0.000
_refine_ls_structure_factor_coef Fsqd
_refine_ls_weighting_details 'calc w=1/[\s^2^(Fo^2^)+(0.1011P)^2^+0.3368P] where P=(Fo^2^+2Fc^2^)/3'
_refine_ls_weighting_scheme calc
_refine_ls_wR_factor_gt 0.1433
_refine_ls_wR_factor_ref 0.1540
_reflns_number_gt 5957
_reflns_number_total 7728
_reflns_threshold_expression >2sigma(I)
_cod_data_source_file ic201617p_si_002_3.cif
_cod_data_source_block linpm
_cod_database_code 4327968

loop_
_symmetry_equiv_pos_as_xyz
'x, y, z'
'-x, y+1/2, -z+1/2'
'-x, -y, -z'
'x, -y-1/2, z-1/2'

loop_
_atom_site_label
_atom_site_type_symbol
_atom_site_fract_x
_atom_site_fract_y
_atom_site_fract_z
_atom_site_U_iso_or_equiv
_atom_site_adp_type
_atom_site_occupancy
_atom_site_symmetry_multiplicity
_atom_site_calc_flag
_atom_site_refinement_flags
Li1 Li 0.0073(3) 0.36356(12) 0.2887(2) 0.0366(7) Uani 1 1 d .
P1 P 0.08906(4) 0.267896(16) 0.14253(3) 0.02963(11) Uani 1 1 d .
P2 P 0.04662(4) 0.378590(15) 0.12774(3) 0.02527(10) Uani 1 1 d .
P3 P 0.03382(4) 0.483653(16) 0.18518(3) 0.02806(10) Uani 1 1 d .
N1 N 0.04851(14) 0.32510(5) 0.17964(9) 0.0285(3) Uani 1 1 d .
N2 N 0.00807(13) 0.42024(5) 0.19511(9) 0.0279(3) Uani 1 1 d .
O1S O -0.15236(15) 0.35032(6) 0.33927(11) 0.0577(4) Uani 1 1 d .
O2S O 0.14687(14) 0.36191(6) 0.39458(9) 0.0483(4) Uani 1 1 d .
C1S C -0.2103(3) 0.38923(10) 0.38756(17) 0.0648(7) Uani 1 1 d .
H1SA H -0.1647 0.3893 0.4511 0.078 Uiso 1 1 calc R
H1SB H -0.2010 0.4238 0.3625 0.078 Uiso 1 1 calc R
C2S C -0.3513(3) 0.37535(14) 0.3772(3) 0.1074(12) Uani 1 1 d .
H2SA H -0.4069 0.3931 0.3251 0.129 Uiso 1 1 calc R
H2SB H -0.3857 0.3849 0.4308 0.129 Uiso 1 1 calc R
C3S C -0.3569(3) 0.32006(12) 0.3642(3) 0.0937(10) Uani 1 1 d .
H3SA H -0.4224 0.3111 0.3089 0.112 Uiso 1 1 calc R
H3SB H -0.3853 0.3028 0.4148 0.112 Uiso 1 1 calc R
C4S C -0.2097(3) 0.30294(11) 0.3580(2) 0.0817(9) Uani 1 1 d .
H4SA H -0.1601 0.2881 0.4148 0.098 Uiso 1 1 calc R
H4SB H -0.2113 0.2777 0.3096 0.098 Uiso 1 1 calc R
C5S C 0.1343(3) 0.35488(14) 0.48427(15) 0.0814(10) Uani 1 1 d .
H5SA H 0.1022 0.3196 0.4927 0.098 Uiso 1 1 calc R
H5SB H 0.0677 0.3796 0.4992 0.098 Uiso 1 1 calc R
C6S C 0.2643(4) 0.3631(2) 0.54043(19) 0.1204(15) Uani 1 1 d .
H6SA H 0.2653 0.3963 0.5722 0.144 Uiso 1 1 calc R
H6SB H 0.2849 0.3352 0.5850 0.144 Uiso 1 1 calc R
C7S C 0.3606(3) 0.36367(18) 0.48746(19) 0.1057(14) Uani 1 1 d .
H7SA H 0.4162 0.3320 0.4972 0.127 Uiso 1 1 calc R
H7SB H 0.4215 0.3937 0.5026 0.127 Uiso 1 1 calc R
C8S C 0.2865(2) 0.36686(10) 0.39189(14) 0.0543(6) Uani 1 1 d .
H8SA H 0.3042 0.4003 0.3655 0.065 Uiso 1 1 calc R
H8SB H 0.3154 0.3387 0.3565 0.065 Uiso 1 1 calc R
C1 C -0.06371(18) 0.22949(7) 0.14423(12) 0.0337(4) Uani 1 1 d .
C2 C -0.1910(2) 0.25321(8) 0.13084(15) 0.0476(5) Uani 1 1 d .
H2A H -0.1978 0.2896 0.1255 0.057 Uiso 1 1 calc R
C3 C -0.3085(2) 0.22348(10) 0.12521(18) 0.0613(7) Uani 1 1 d .
H3A H -0.3946 0.2398 0.1173 0.074 Uiso 1 1 calc R
C4 C -0.2995(2) 0.17067(9) 0.13107(15) 0.0575(6) Uani 1 1 d .
H4A H -0.3796 0.1506 0.1266 0.069 Uiso 1 1 calc R
C5 C -0.1747(2) 0.14685(8) 0.14346(13) 0.0475(5) Uani 1 1 d .
H5A H -0.1688 0.1104 0.1478 0.057 Uiso 1 1 calc R
C6 C -0.0576(2) 0.17593(7) 0.14967(12) 0.0390(5) Uani 1 1 d .
H6A H 0.0280 0.1592 0.1577 0.047 Uiso 1 1 calc R
C7 C 0.20577(18) 0.24092(6) 0.24116(13) 0.0334(4) Uani 1 1 d .
C8 C 0.1711(2) 0.23283(8) 0.32234(14) 0.0453(5) Uani 1 1 d .
H8A H 0.0811 0.2399 0.3289 0.054 Uiso 1 1 calc R
C9 C 0.2665(2) 0.21437(9) 0.39502(16) 0.0569(6) Uani 1 1 d .
H9A H 0.2414 0.2091 0.4506 0.068 Uiso 1 1 calc R
C10 C 0.3975(2) 0.20380(8) 0.38567(17) 0.0578(7) Uani 1 1 d .
H10A H 0.4624 0.1911 0.4348 0.069 Uiso 1 1 calc R
C11 C 0.4337(2) 0.21160(8) 0.30588(17) 0.0532(6) Uani 1 1 d .
H11A H 0.5238 0.2042 0.2997 0.064 Uiso 1 1 calc R
C12 C 0.33844(19) 0.23042(7) 0.23307(15) 0.0424(5) Uani 1 1 d .
H12A H 0.3645 0.2360 0.1779 0.051 Uiso 1 1 calc R
C13 C -0.07402(16) 0.37923(6) 0.02135(11) 0.0289(4) Uani 1 1 d .
C14 C -0.17686(19) 0.41571(8) 0.00380(12) 0.0390(5) Uani 1 1 d .
H14A H -0.1849 0.4406 0.0477 0.047 Uiso 1 1 calc R
C15 C -0.2684(2) 0.41606(9) -0.07774(13) 0.0470(5) Uani 1 1 d .
H15A H -0.3382 0.4413 -0.0895 0.056 Uiso 1 1 calc R
C16 C -0.25769(19) 0.37988(8) -0.14120(13) 0.0413(5) Uani 1 1 d .
H16A H -0.3206 0.3800 -0.1966 0.050 Uiso 1 1 calc R
C17 C -0.1566(2) 0.34376(8) -0.12467(13) 0.0483(6) Uani 1 1 d .
H17A H -0.1496 0.3188 -0.1687 0.058 Uiso 1 1 calc R
C18 C -0.0643(2) 0.34338(7) -0.04391(13) 0.0455(5) Uani 1 1 d .
H18A H 0.0061 0.3184 -0.0332 0.055 Uiso 1 1 calc R
C19 C 0.20766(16) 0.39199(6) 0.09623(11) 0.0288(4) Uani 1 1 d .
C20 C 0.21656(19) 0.42735(7) 0.02923(12) 0.0380(4) Uani 1 1 d .
H20A H 0.1365 0.4434 -0.0030 0.046 Uiso 1 1 calc R
C21 C 0.3403(2) 0.43919(9) 0.00938(13) 0.0477(5) Uani 1 1 d .
H21A H 0.3450 0.4634 -0.0362 0.057 Uiso 1 1 calc R
C22 C 0.4576(2) 0.41608(9) 0.05547(14) 0.0507(6) Uani 1 1 d .
H22A H 0.5429 0.4244 0.0418 0.061 Uiso 1 1 calc R
C23 C 0.4504(2) 0.38095(9) 0.12139(15) 0.0513(6) Uani 1 1 d .
H23A H 0.5309 0.3648 0.1528 0.062 Uiso 1 1 calc R
C24 C 0.32602(18) 0.36881(7) 0.14243(13) 0.0382(4) Uani 1 1 d .
H24A H 0.3220 0.3447 0.1883 0.046 Uiso 1 1 calc R
C25 C -0.12393(17) 0.51165(6) 0.20658(11) 0.0299(4) Uani 1 1 d .
C26 C -0.23861(18) 0.48257(7) 0.21109(12) 0.0344(4) Uani 1 1 d .
H26A H -0.2361 0.4462 0.2048 0.041 Uiso 1 1 calc R
C27 C -0.35687(19) 0.50617(8) 0.22477(14) 0.0410(5) Uani 1 1 d .
H27A H -0.4344 0.4860 0.2278 0.049 Uiso 1 1 calc R
C28 C -0.3612(2) 0.55900(8) 0.23391(14) 0.0443(5) Uani 1 1 d .
H28A H -0.4415 0.5751 0.2438 0.053 Uiso 1 1 calc R
C29 C -0.2490(2) 0.58828(7) 0.22860(13) 0.0429(5) Uani 1 1 d .
H29A H -0.2521 0.6246 0.2349 0.052 Uiso 1 1 calc R
C30 C -0.13121(19) 0.56499(7) 0.21410(12) 0.0365(4) Uani 1 1 d .
H30A H -0.0551 0.5856 0.2093 0.044 Uiso 1 1 calc R
C31 C 0.14421(17) 0.49896(6) 0.29386(12) 0.0300(4) Uani 1 1 d .
C32 C 0.1007(2) 0.49786(8) 0.37384(13) 0.0395(5) Uani 1 1 d .
H32A H 0.0084 0.4902 0.3737 0.047 Uiso 1 1 calc R
C33 C 0.1899(2) 0.50777(8) 0.45404(14) 0.0479(5) Uani 1 1 d .
H33A H 0.1590 0.5067 0.5083 0.057 Uiso 1 1 calc R
C34 C 0.3246(2) 0.51919(8) 0.45389(15) 0.0515(6) Uani 1 1 d .
H34A H 0.3860 0.5261 0.5084 0.062 Uiso 1 1 calc R
C35 C 0.3693(2) 0.52050(8) 0.37603(15) 0.0476(6) Uani 1 1 d .
H35A H 0.4616 0.5285 0.3766 0.057 Uiso 1 1 calc R
C36 C 0.28010(18) 0.51019(7) 0.29573(14) 0.0387(5) Uani 1 1 d .
H36A H 0.3122 0.5108 0.2419 0.046 Uiso 1 1 calc R

loop_
_atom_site_aniso_label
_atom_site_aniso_U_11
_atom_site_aniso_U_22
_atom_site_aniso_U_33
_atom_site_aniso_U_23
_atom_site_aniso_U_13
_atom_site_aniso_U_12
Li1 0.0409(15) 0.0356(15) 0.0354(16) 0.0016(13) 0.0127(13) 0.0000(12)
P1 0.0348(2) 0.0240(2) 0.0307(2) -0.00013(17) 0.00811(18) 0.00247(17)
P2 0.0283(2) 0.02330(19) 0.0246(2) 0.00034(16) 0.00625(16) 0.00099(16)
P3 0.0322(2) 0.0239(2) 0.0288(2) -0.00047(17) 0.00787(17) -0.00058(16)
N1 0.0329(7) 0.0246(7) 0.0289(7) 0.0009(6) 0.0085(6) 0.0005(5)
N2 0.0321(7) 0.0246(7) 0.0278(7) -0.0003(6) 0.0078(6) 0.0004(5)
O1S 0.0670(9) 0.0453(8) 0.0742(10) -0.0001(7) 0.0454(7) -0.0051(7)
O2S 0.0515(8) 0.0632(9) 0.0300(7) 0.0078(6) 0.0080(6) 0.0000(7)
C1S 0.0815(16) 0.0580(14) 0.0638(14) 0.0028(12) 0.0356(12) 0.0098(12)
C2S 0.0748(19) 0.108(3) 0.140(3) -0.042(2) 0.025(2) -0.0118(18)
C3S 0.0796(17) 0.095(2) 0.115(2) 0.0019(19) 0.0403(17) -0.0373(16)
C4S 0.098(2) 0.0548(14) 0.096(2) 0.0052(15) 0.0284(17) -0.0221(14)
C5S 0.0742(17) 0.138(3) 0.0336(12) 0.0167(15) 0.0145(11) -0.0014(17)
C6S 0.111(3) 0.207(4) 0.0364(14) 0.017(2) -0.0002(16) -0.033(3)
C7S 0.0593(17) 0.200(4) 0.0499(16) -0.002(2) -0.0077(13) 0.001(2)
C8S 0.0524(12) 0.0701(14) 0.0396(11) 0.0048(11) 0.0076(9) -0.0053(11)
C1 0.0401(9) 0.0315(9) 0.0282(9) -0.0009(7) 0.0036(7) -0.0040(7)
C2 0.0381(10) 0.0404(10) 0.0597(13) 0.0097(10) -0.0005(9) -0.0041(8)
C3 0.0375(11) 0.0667(15) 0.0725(16) 0.0134(13) -0.0050(11) -0.0080(10)
C4 0.0561(12) 0.0618(13) 0.0461(12) 0.0115(11) -0.0091(10) -0.0320(11)
C5 0.0663(13) 0.0339(10) 0.0364(10) 0.0040(9) -0.0028(10) -0.0160(9)
C6 0.0540(11) 0.0298(9) 0.0315(9) 0.0001(8) 0.0051(8) -0.0035(8)
C7 0.0355(9) 0.0211(8) 0.0412(10) 0.0003(7) 0.0027(8) 0.0011(7)
C8 0.0476(11) 0.0448(11) 0.0410(11) 0.0045(9) 0.0040(9) 0.0031(9)
C9 0.0669(14) 0.0486(12) 0.0474(12) 0.0095(10) -0.0061(11) -0.0020(11)
C10 0.0531(12) 0.0409(11) 0.0662(15) 0.0130(11) -0.0183(11) -0.0059(10)
C11 0.0363(10) 0.0340(10) 0.0826(17) 0.0038(11) -0.0030(11) 0.0001(8)
C12 0.0383(10) 0.0275(9) 0.0594(13) -0.0014(9) 0.0058(9) -0.0017(7)
C13 0.0303(8) 0.0288(8) 0.0279(8) 0.0006(7) 0.0069(7) -0.0029(7)
C14 0.0411(9) 0.0455(10) 0.0305(9) -0.0037(8) 0.0078(8) 0.0086(8)
C15 0.0380(10) 0.0636(13) 0.0380(10) -0.0006(10) 0.0047(8) 0.0141(9)
C16 0.0403(10) 0.0491(11) 0.0312(9) 0.0025(9) -0.0004(8) -0.0058(9)
C17 0.0703(14) 0.0357(10) 0.0332(10) -0.0060(9) -0.0021(10) 0.0022(10)
C18 0.0607(12) 0.0366(10) 0.0348(10) -0.0043(9) -0.0002(9) 0.0143(9)
C19 0.0317(8) 0.0291(8) 0.0267(8) -0.0044(7) 0.0083(7) -0.0010(7)
C20 0.0403(9) 0.0408(10) 0.0345(9) 0.0044(8) 0.0114(8) -0.0011(8)
C21 0.0519(11) 0.0551(12) 0.0384(10) 0.0041(9) 0.0149(9) -0.0133(10)
C22 0.0370(10) 0.0722(14) 0.0460(11) -0.0042(11) 0.0160(9) -0.0158(10)
C23 0.0302(9) 0.0662(14) 0.0561(13) 0.0034(11) 0.0058(9) 0.0003(9)
C24 0.0340(9) 0.0424(10) 0.0381(10) 0.0030(8) 0.0071(8) -0.0022(8)
C25 0.0312(8) 0.0285(8) 0.0286(8) -0.0006(7) 0.0027(7) 0.0029(7)
C26 0.0378(9) 0.0280(8) 0.0376(10) -0.0021(7) 0.0083(8) 0.0006(7)
C27 0.0323(9) 0.0455(10) 0.0463(11) -0.0006(9) 0.0102(8) 0.0011(8)
C28 0.0404(10) 0.0445(11) 0.0472(11) -0.0056(9) 0.0077(9) 0.0136(8)
C29 0.0493(11) 0.0301(9) 0.0458(11) -0.0055(8) 0.0015(9) 0.0105(8)
C30 0.0403(9) 0.0267(8) 0.0394(10) -0.0007(8) 0.0011(8) 0.0018(7)
C31 0.0314(8) 0.0234(8) 0.0340(9) -0.0016(7) 0.0042(7) 0.0015(6)
C32 0.0372(9) 0.0444(10) 0.0365(10) -0.0013(9) 0.0062(8) 0.0007(8)
C33 0.0541(12) 0.0529(12) 0.0360(10) -0.0031(9) 0.0079(9) 0.0055(10)
C34 0.0482(11) 0.0484(12) 0.0482(12) -0.0035(10) -0.0128(10) 0.0039(9)
C35 0.0331(10) 0.0478(12) 0.0574(13) 0.0010(10) -0.0014(9) 0.0009(8)
C36 0.0342(9) 0.0363(9) 0.0458(11) 0.0026(8) 0.0088(8) 0.0009(8)

loop_
_atom_type_symbol
_atom_type_description
_atom_type_scat_dispersion_real
_atom_type_scat_dispersion_imag
_atom_type_scat_source
C C 0.0033 0.0016 'International Tables Vol C Tables 4.2.6.8 and 6.1.1.4'
H H 0.0000 0.0000 'International Tables Vol C Tables 4.2.6.8 and 6.1.1.4'
N N 0.0061 0.0033 'International Tables Vol C Tables 4.2.6.8 and 6.1.1.4'
P P 0.1023 0.0942 'International Tables Vol C Tables 4.2.6.8 and 6.1.1.4'
O O 0.0106 0.0060 'International Tables Vol C Tables 4.2.6.8 and 6.1.1.4'
Li Li -0.0003 0.0001 'International Tables Vol C Tables 4.2.6.8 and 6.1.1.4'

loop_
_geom_angle_atom_site_label_1
_geom_angle_atom_site_label_2
_geom_angle_atom_site_label_3
_geom_angle
O2S Li1 O1S 100.14(15)
O2S Li1 N2 120.04(16)
O1S Li1 N2 121.76(16)
O2S Li1 N1 116.30(16)
O1S Li1 N1 123.90(16)
N2 Li1 N1 75.41(12)
O2S Li1 P2 125.35(15)
O1S Li1 P2 134.51(15)
N2 Li1 P2 37.72(7)
N1 Li1 P2 37.73(7)
N1 P1 C1 102.33(8)
N1 P1 C7 102.41(7)
C1 P1 C7 99.96(8)
N2 P2 N1 104.10(7)
N2 P2 C19 113.09(7)
N1 P2 C19 112.33(8)
N2 P2 C13 111.64(7)
N1 P2 C13 113.07(7)
C19 P2 C13 102.90(8)
N2 P2 Li1 51.96(8)
N1 P2 Li1 52.20(8)
C19 P2 Li1 126.80(9)
C13 P2 Li1 130.30(9)
N2 P3 C25 102.52(7)
N2 P3 C31 101.77(7)
C25 P3 C31 97.61(8)
P2 N1 P1 125.44(9)
P2 N1 Li1 90.07(10)
P1 N1 Li1 144.16(12)
P2 N2 P3 122.80(9)
P2 N2 Li1 90.32(11)
P3 N2 Li1 141.97(12)
C4S O1S C1S 106.18(19)
C4S O1S Li1 129.64(19)
C1S O1S Li1 122.21(16)
C8S O2S C5S 109.10(16)
C8S O2S Li1 121.88(15)
C5S O2S Li1 129.00(17)
C2S C1S O1S 105.1(2)
C1S C2S C3S 105.8(3)
C2S C3S C4S 106.2(2)
O1S C4S C3S 101.3(2)
O2S C5S C6S 108.3(2)
C7S C6S C5S 108.1(3)
C6S C7S C8S 108.0(2)
O2S C8S C7S 104.98(19)
C6 C1 C2 118.46(17)
C6 C1 P1 121.07(15)
C2 C1 P1 120.15(14)
C1 C2 C3 120.14(19)
C4 C3 C2 120.2(2)
C3 C4 C5 120.1(2)
C4 C5 C6 120.15(19)
C5 C6 C1 120.89(19)
C8 C7 C12 118.54(18)
C8 C7 P1 124.18(15)
C12 C7 P1 117.22(15)
C7 C8 C9 121.0(2)
C10 C9 C8 119.7(2)
C11 C10 C9 120.1(2)
C10 C11 C12 120.2(2)
C7 C12 C11 120.4(2)
C18 C13 C14 118.66(16)
C18 C13 P2 120.59(13)
C14 C13 P2 120.75(13)
C13 C14 C15 120.43(18)
C16 C15 C14 119.97(18)
C17 C16 C15 120.11(18)
C16 C17 C18 120.31(19)
C13 C18 C17 120.51(18)
C24 C19 C20 118.82(16)
C24 C19 P2 119.80(14)
C20 C19 P2 121.29(13)
C21 C20 C19 120.65(17)
C20 C21 C22 120.33(19)
C23 C22 C21 119.70(19)
C22 C23 C24 120.56(19)
C19 C24 C23 119.94(18)
C26 C25 C30 118.47(16)
C26 C25 P3 123.36(13)
C30 C25 P3 118.09(14)
C27 C26 C25 120.76(17)
C28 C27 C26 119.92(18)
C29 C28 C27 119.91(18)
C28 C29 C30 120.41(18)
C29 C30 C25 120.50(18)
C32 C31 C36 118.34(17)
C32 C31 P3 123.76(14)
C36 C31 P3 117.85(14)
C31 C32 C33 121.18(19)
C34 C33 C32 119.3(2)
C35 C34 C33 120.47(19)
C34 C35 C36 120.24(19)
C31 C36 C35 120.51(19)

loop_
_geom_bond_atom_site_label_1
_geom_bond_atom_site_label_2
_geom_bond_distance
Li1 O2S 1.918(3)
Li1 O1S 1.955(3)
Li1 N2 2.061(3)
Li1 N1 2.067(3)
Li1 P2 2.616(3)
P1 N1 1.6728(14)
P1 C1 1.8377(19)
P1 C7 1.8525(18)
P2 N2 1.6007(14)
P2 N1 1.6009(14)
P2 C19 1.8191(17)
P2 C13 1.8240(17)
P3 N2 1.6799(14)
P3 C25 1.8372(18)
P3 C31 1.8479(17)
O1S C4S 1.415(3)
O1S C1S 1.447(3)
O2S C8S 1.421(3)
O2S C5S 1.423(3)
C1S C2S 1.441(4)
C2S C3S 1.450(4)
C3S C4S 1.568(4)
C5S C6S 1.426(4)
C6S C7S 1.389(4)
C7S C8S 1.506(3)
C1 C6 1.395(2)
C1 C2 1.398(3)
C2 C3 1.400(3)
C3 C4 1.377(3)
C4 C5 1.378(3)
C5 C6 1.387(3)
C7 C8 1.380(3)
C7 C12 1.393(3)
C8 C9 1.398(3)
C9 C10 1.383(3)
C10 C11 1.366(4)
C11 C12 1.402(3)
C13 C18 1.388(3)
C13 C14 1.388(2)
C14 C15 1.393(3)
C15 C16 1.375(3)
C16 C17 1.368(3)
C17 C18 1.388(3)
C19 C24 1.391(2)
C19 C20 1.397(2)
C20 C21 1.377(3)
C21 C22 1.382(3)
C22 C23 1.377(3)
C23 C24 1.392(3)
C25 C26 1.393(2)
C25 C30 1.394(2)
C26 C27 1.393(3)
C27 C28 1.382(3)
C28 C29 1.378(3)
C29 C30 1.389(3)
C31 C32 1.389(3)
C31 C36 1.393(3)
C32 C33 1.390(3)
C33 C34 1.388(3)
C34 C35 1.364(3)
C35 C36 1.394(3)
